data_7019950
loop_
_publ_author_name
'Zhou, Hu'
'Diao, Guo-Wang'
'Qian, Su-Yan'
'Yang, Xiao-Zhen'
'Yuan, Ai-Hua'
'Song, You'
'Li, Yi-Zhi'

_publ_section_title
;
 Lanthanide-ion-tuned magnetic properties in a series of three-dimensional
 cyano-bridged Ln(III)W(V) assemblies.
;
_journal_issue 35
_journal_name_full 'Dalton transactions (Cambridge, England : 2003)'
_journal_page_first 10690
_journal_page_last 10697
_journal_paper_doi 10.1039/c2dt30615h
_journal_volume 41
_journal_year 2012
_chemical_formula_moiety 'C10 H10 Eu N9 O4 W'
_chemical_formula_sum 'C10 H10 Eu N9 O4 W'
_chemical_formula_weight 656.08
_chemical_name_systematic
;
?
;
_space_group_IT_number 64
_symmetry_cell_setting orthorhombic
_symmetry_space_group_name_Hall '-C 2ac 2'
_symmetry_space_group_name_H-M 'C m c a'
_atom_sites_solution_hydrogens geom
_atom_sites_solution_primary direct
_atom_sites_solution_secondary difmap
_audit_creation_method SHELXL-97
_cell_angle_alpha 90.00
_cell_angle_beta 90.00
_cell_angle_gamma 90.00
_cell_formula_units_Z 8
_cell_length_a 16.4652(15)
_cell_length_b 14.4351(14)
_cell_length_c 14.8544(19)
_cell_measurement_reflns_used 3648
_cell_measurement_temperature 173(2)
_cell_measurement_theta_max 28.00
_cell_measurement_theta_min 2.74
_cell_volume 3530.5(7)
_computing_cell_refinement 'SMART (Bruker, 2004)'
_computing_data_collection 'SMART (Bruker, 2004)'
_computing_data_reduction SAINT
_computing_molecular_graphics 'DIAMOND (Brandenburg, 2006)'
_computing_publication_material 'SHELXTL (Sheldrick, 2008)'
_computing_structure_refinement 'SHELXL97 (Sheldrick, 2008)'
_computing_structure_solution 'SHELXS97 (Sheldrick, 2008)'
_diffrn_ambient_temperature 173(2)
_diffrn_measured_fraction_theta_full 1.000
_diffrn_measured_fraction_theta_max 1.000
_diffrn_measurement_device_type 'Bruker Smart Apex CCD'
_diffrn_measurement_method 'phi and omega scans'
_diffrn_radiation_monochromator graphite
_diffrn_radiation_source 'sealed tube'
_diffrn_radiation_type MoK\a
_diffrn_radiation_wavelength 0.71073
_diffrn_reflns_av_R_equivalents 0.0383
_diffrn_reflns_av_sigmaI/netI 0.0383
_diffrn_reflns_limit_h_max 20
_diffrn_reflns_limit_h_min -19
_diffrn_reflns_limit_k_max 17
_diffrn_reflns_limit_k_min -13
_diffrn_reflns_limit_l_max 18
_diffrn_reflns_limit_l_min -18
_diffrn_reflns_number 12939
_diffrn_reflns_theta_full 25.99
_diffrn_reflns_theta_max 25.99
_diffrn_reflns_theta_min 2.32
_exptl_absorpt_coefficient_mu 10.067
_exptl_absorpt_correction_T_max 0.2155
_exptl_absorpt_correction_T_min 0.1649
_exptl_absorpt_correction_type multi-scan
_exptl_absorpt_process_details 'SADABS; Bruker, 2000'
_exptl_crystal_colour red
_exptl_crystal_density_diffrn 2.469
_exptl_crystal_density_method 'not measured'
_exptl_crystal_description block
_exptl_crystal_F_000 2416
_exptl_crystal_size_max 0.16
_exptl_crystal_size_mid 0.13
_exptl_crystal_size_min 0.12
_refine_diff_density_max 1.393
_refine_diff_density_min -1.868
_refine_diff_density_rms 0.152
_refine_ls_extinction_method none
_refine_ls_goodness_of_fit_ref 1.078
_refine_ls_hydrogen_treatment constr
_refine_ls_matrix_type full
_refine_ls_number_parameters 123
_refine_ls_number_reflns 1806
_refine_ls_number_restraints 0
_refine_ls_restrained_S_all 1.078
_refine_ls_R_factor_all 0.0520
_refine_ls_R_factor_gt 0.0379
_refine_ls_shift/su_max 0.015
_refine_ls_shift/su_mean 0.003
_refine_ls_structure_factor_coef Fsqd
_refine_ls_weighting_details 'calc w=1/[\s^2^(Fo^2^)+(0.06P)^2^+1.99P] where P=(Fo^2^+2Fc^2^)/3'
_refine_ls_weighting_scheme calc
_refine_ls_wR_factor_gt 0.0952
_refine_ls_wR_factor_ref 0.1023
_reflns_number_gt 1326
_reflns_number_total 1806
_reflns_threshold_expression >2sigma(I)
_cod_data_source_file c2dt30615h.txt
_cod_data_source_block yah127
_cod_depositor_comments
;
The following automatic conversions were performed:

'_symmetry_cell_setting' value 'Orthorhombic' changed to
'orthorhombic' according to
/home/saulius/struct/CIF-dictionaries/cif_core.dic dictionary named
'cif_core.dic' version 2.4.1 from 2010-06-29.

Automatic conversion script
Id: cif_fix_values 1891 2012-01-12 08:04:46Z andrius 
;
_cod_original_sg_symbol_Hall '-C 2bc 2 '
_cod_original_sg_symbol_H-M 'Cmca '
_cod_database_code 7019950

loop_
_symmetry_equiv_pos_as_xyz
'x, y, z'
'x, -y, -z'
'-x+1/2, y, -z+1/2'
'-x+1/2, -y, z+1/2'
'x+1/2, y+1/2, z'
'x+1/2, -y+1/2, -z'
'-x+1, y+1/2, -z+1/2'
'-x+1, -y+1/2, z+1/2'
'-x, -y, -z'
'-x, y, z'
'x-1/2, -y, z-1/2'
'x-1/2, y, -z-1/2'
'-x+1/2, -y+1/2, -z'
'-x+1/2, y+1/2, z'
'x, -y+1/2, z-1/2'
'x, y+1/2, -z-1/2'

loop_
_atom_site_label
_atom_site_type_symbol
_atom_site_fract_x
_atom_site_fract_y
_atom_site_fract_z
_atom_site_U_iso_or_equiv
_atom_site_adp_type
_atom_site_occupancy
_atom_site_symmetry_multiplicity
_atom_site_calc_flag
_atom_site_refinement_flags
C1 C 0.1716(4) 0.5892(6) 0.1935(6) 0.038(2) Uani 1 1 d .
C2 C 0.2842(6) 0.4224(6) 0.3743(5) 0.0401(19) Uani 1 1 d .
C3 C 0.1516(6) 0.3900(6) 0.2642(6) 0.043(2) Uani 1 1 d .
C4 C 0.3238(4) 0.5505(5) 0.1432(5) 0.0293(16) Uani 1 1 d .
C5 C 0.0000 0.5047(8) 0.0935(7) 0.039(3) Uani 1 2 d S
H5 H 0.0000 0.5055 0.1575 0.046 Uiso 1 2 calc SR
C6 C 0.0000 0.5795(8) -0.0461(7) 0.033(2) Uani 1 2 d S
H6 H 0.0000 0.6357 -0.0794 0.040 Uiso 1 2 calc SR
N1 N 0.1257(5) 0.6361(5) 0.1571(4) 0.0380(16) Uani 1 1 d .
N2 N 0.2988(4) 0.3806(4) 0.4395(4) 0.0353(15) Uani 1 1 d .
N3 N 0.1026(5) 0.3460(5) 0.2783(5) 0.0480(18) Uani 1 1 d .
N4 N 0.3707(5) 0.5793(5) 0.0932(4) 0.0406(16) Uani 1 1 d .
N5 N 0.0000 0.5844(6) 0.0458(5) 0.033(2) Uani 1 2 d S
O1 O 0.0000 0.7006(5) 0.2769(4) 0.0304(17) Uani 1 2 d S
H1X H 0.0553 0.6846 0.2952 0.036 Uiso 0.50 1 d PR
H1Y H -0.0353 0.6465 0.2844 0.036 Uiso 0.50 1 d PR
O2 O 0.0985(5) 0.7602(3) 0.0117(4) 0.0397(15) Uani 1 1 d .
H2X H 0.1494 0.7307 0.0297 0.048 Uiso 1 1 d R
H2Y H 0.0741 0.7941 -0.0386 0.048 Uiso 1 1 d R
O3 O 0.0000 0.9079(5) 0.0684(5) 0.0322(16) Uani 1 2 d S
H3X H 0.0242 0.9496 0.1130 0.039 Uiso 0.50 1 d PR
H3Y H -0.0558 0.9273 0.0561 0.039 Uiso 0.50 1 d PR
Eu1 Eu 0.0000 0.74371(4) 0.13062(3) 0.0332(2) Uani 1 2 d S
W1 W 0.2500 0.48789(3) 0.2500 0.03102(19) Uani 1 2 d S

loop_
_atom_site_aniso_label
_atom_site_aniso_U_11
_atom_site_aniso_U_22
_atom_site_aniso_U_33
_atom_site_aniso_U_23
_atom_site_aniso_U_13
_atom_site_aniso_U_12
C1 0.016(4) 0.032(5) 0.068(6) -0.005(4) -0.009(4) 0.000(3)
C2 0.047(5) 0.034(5) 0.039(4) -0.006(4) -0.010(4) -0.006(4)
C3 0.044(6) 0.014(4) 0.072(6) 0.006(4) 0.007(4) -0.002(4)
C4 0.031(4) 0.031(4) 0.026(3) -0.005(3) -0.003(3) 0.016(3)
C5 0.060(8) 0.018(6) 0.038(6) -0.005(4) 0.000 0.000
C6 0.026(5) 0.031(6) 0.043(6) -0.010(5) 0.000 0.000
N1 0.048(4) 0.034(4) 0.033(3) 0.001(3) 0.017(3) -0.003(3)
N2 0.052(4) 0.034(4) 0.019(3) 0.002(2) 0.009(3) 0.006(3)
N3 0.059(5) 0.031(4) 0.054(4) -0.011(3) 0.005(4) 0.000(4)
N4 0.059(4) 0.037(4) 0.026(3) -0.015(3) 0.000(3) -0.005(3)
N5 0.038(5) 0.027(5) 0.034(4) 0.002(4) 0.000 0.000
O1 0.014(3) 0.042(5) 0.034(3) -0.014(3) 0.000 0.000
O2 0.050(4) 0.025(3) 0.044(3) 0.011(2) 0.014(3) 0.006(2)
O3 0.028(4) 0.030(4) 0.039(4) 0.002(3) 0.000 0.000
Eu1 0.0377(4) 0.0335(4) 0.0283(3) -0.0008(2) 0.000 0.000
W1 0.0364(3) 0.0276(3) 0.0291(3) 0.000 -0.00129(17) 0.000

loop_
_atom_type_symbol
_atom_type_description
_atom_type_scat_dispersion_real
_atom_type_scat_dispersion_imag
_atom_type_scat_source
C C 0.0033 0.0016 'International Tables Vol C Tables 4.2.6.8 and 6.1.1.4'
H H 0.0000 0.0000 'International Tables Vol C Tables 4.2.6.8 and 6.1.1.4'
N N 0.0061 0.0033 'International Tables Vol C Tables 4.2.6.8 and 6.1.1.4'
O O 0.0106 0.0060 'International Tables Vol C Tables 4.2.6.8 and 6.1.1.4'
Eu Eu -0.1578 3.6682 'International Tables Vol C Tables 4.2.6.8 and 6.1.1.4'
W W -0.8490 6.8722 'International Tables Vol C Tables 4.2.6.8 and 6.1.1.4'

loop_
_geom_angle_atom_site_label_1
_geom_angle_atom_site_label_2
_geom_angle_atom_site_label_3
_geom_angle
_geom_angle_site_symmetry_1
_geom_angle_site_symmetry_3
N1 C1 W1 172.3(7) . .
N2 C2 W1 174.3(7) . .
N3 C3 W1 173.5(9) . .
N4 C4 W1 171.3(6) . .
N5 C5 C6 118.3(10) . 9_565
N5 C5 H5 120.9 . .
C6 C5 H5 120.9 9_565 .
N5 C6 C5 123.1(11) . 9_565
N5 C6 H6 118.5 . .
C5 C6 H6 118.5 9_565 .
C1 N1 Eu1 160.1(6) . .
C3 N3 Eu1 160.2(8) . 7_445
C6 N5 C5 118.7(10) . .
C6 N5 Eu1 121.7(7) . .
C5 N5 Eu1 119.7(7) . .
Eu1 O1 H1X 109.4 . .
Eu1 O1 H1Y 109.2 . .
H1X O1 H1Y 109.4 . .
Eu1 O2 H2X 109.5 . .
Eu1 O2 H2Y 109.4 . .
H2X O2 H2Y 141.1 . .
Eu1 O3 H3X 109.1 . .
Eu1 O3 H3Y 109.5 . .
H3X O3 H3Y 109.4 . .
O1 Eu1 O2 137.06(17) . .
O1 Eu1 O2 137.06(17) . 10
O2 Eu1 O2 84.6(4) . 10
O1 Eu1 O3 127.3(3) . .
O2 Eu1 O3 69.00(16) . .
O2 Eu1 O3 69.00(16) 10 .
O1 Eu1 N3 70.0(2) . 16_556
O2 Eu1 N3 83.6(2) . 16_556
O2 Eu1 N3 139.19(18) 10 16_556
O3 Eu1 N3 70.3(2) . 16_556
O1 Eu1 N3 70.0(2) . 7_455
O2 Eu1 N3 139.19(18) . 7_455
O2 Eu1 N3 83.6(2) 10 7_455
O3 Eu1 N3 70.3(2) . 7_455
N3 Eu1 N3 80.3(4) 16_556 7_455
O1 Eu1 N1 72.07(17) . 10
O2 Eu1 N1 134.5(2) . 10
O2 Eu1 N1 68.7(2) 10 10
O3 Eu1 N1 127.40(14) . 10
N3 Eu1 N1 140.1(2) 16_556 10
N3 Eu1 N1 75.3(2) 7_455 10
O1 Eu1 N1 72.07(17) . .
O2 Eu1 N1 68.7(2) . .
O2 Eu1 N1 134.5(2) 10 .
O3 Eu1 N1 127.40(14) . .
N3 Eu1 N1 75.3(2) 16_556 .
N3 Eu1 N1 140.1(2) 7_455 .
N1 Eu1 N1 104.5(3) 10 .
O1 Eu1 N5 102.7(3) . .
O2 Eu1 N5 74.60(18) . .
O2 Eu1 N5 74.60(18) 10 .
O3 Eu1 N5 130.0(3) . .
N3 Eu1 N5 137.91(18) 16_556 .
N3 Eu1 N5 137.91(18) 7_455 .
N1 Eu1 N5 63.38(18) 10 .
N1 Eu1 N5 63.38(18) . .
O1 Eu1 H1X 19.6 . .
O2 Eu1 H1X 117.4 . .
O2 Eu1 H1X 155.1 10 .
O3 Eu1 H1X 127.8 . .
N3 Eu1 H1X 60.1 16_556 .
N3 Eu1 H1X 85.9 7_455 .
N1 Eu1 H1X 86.8 10 .
N1 Eu1 H1X 54.5 . .
N5 Eu1 H1X 98.9 . .
O1 Eu1 H1Y 19.7 . .
O2 Eu1 H1Y 143.5 . .
O2 Eu1 H1Y 121.2 10 .
O3 Eu1 H1Y 141.2 . .
N3 Eu1 H1Y 89.7 16_556 .
N3 Eu1 H1Y 73.8 7_455 .
N1 Eu1 H1Y 53.4 10 .
N1 Eu1 H1Y 74.9 . .
N5 Eu1 H1Y 87.2 . .
H1X Eu1 H1Y 33.8 . .
C1 W1 C1 92.9(4) 3 .
C1 W1 C2 78.7(3) 3 .
C1 W1 C2 143.3(3) . .
C1 W1 C2 143.3(3) 3 3
C1 W1 C2 78.7(3) . 3
C2 W1 C2 127.8(4) . 3
C1 W1 C3 150.2(3) 3 .
C1 W1 C3 91.9(3) . .
C2 W1 C3 79.9(3) . .
C2 W1 C3 66.4(3) 3 .
C1 W1 C3 91.9(3) 3 3
C1 W1 C3 150.2(3) . 3
C2 W1 C3 66.4(3) . 3
C2 W1 C3 79.9(3) 3 3
C3 W1 C3 98.3(5) . 3
C1 W1 C4 76.5(3) 3 3
C1 W1 C4 70.5(3) . 3
C2 W1 C4 72.8(3) . 3
C2 W1 C4 131.1(3) 3 3
C3 W1 C4 77.5(3) . 3
C3 W1 C4 139.1(3) 3 3
C1 W1 C4 70.5(3) 3 .
C1 W1 C4 76.5(3) . .
C2 W1 C4 131.1(3) . .
C2 W1 C4 72.8(3) 3 .
C3 W1 C4 139.1(3) . .
C3 W1 C4 77.5(3) 3 .
C4 W1 C4 131.3(4) 3 .

loop_
_geom_bond_atom_site_label_1
_geom_bond_atom_site_label_2
_geom_bond_distance
_geom_bond_site_symmetry_2
C1 N1 1.150(10) .
C1 W1 2.123(8) .
C2 N2 1.166(9) .
C2 W1 2.149(8) .
C3 N3 1.048(11) .
C3 W1 2.160(10) .
C4 N4 1.150(10) .
C4 W1 2.193(8) .
C5 N5 1.351(14) .
C5 C6 1.404(15) 9_565
C5 H5 0.9500 .
C6 N5 1.367(13) .
C6 C5 1.404(15) 9_565
C6 H6 0.9500 .
N1 Eu1 2.617(8) .
N3 Eu1 2.620(8) 7_445
N5 Eu1 2.622(9) .
O1 Eu1 2.260(7) .
O1 H1X 0.9780 .
O1 H1Y 0.9792 .
O2 Eu1 2.410(6) .
O2 H2X 0.9784 .
O2 H2Y 0.9793 .
O3 Eu1 2.545(7) .
O3 H3X 0.9794 .
O3 H3Y 0.9780 .
Eu1 O2 2.410(6) 10
Eu1 N3 2.620(9) 16_556
Eu1 N3 2.620(9) 7_455
Eu1 N1 2.617(8) 10
Eu1 H1X 2.7452 .
Eu1 H1Y 2.7428 .
W1 C1 2.123(8) 3
W1 C2 2.149(8) 3
W1 C3 2.160(10) 3
W1 C4 2.193(8) 3

loop_
_geom_torsion_atom_site_label_1
_geom_torsion_atom_site_label_2
_geom_torsion_atom_site_label_3
_geom_torsion_atom_site_label_4
_geom_torsion
_geom_torsion_site_symmetry_1
_geom_torsion_site_symmetry_4
C5 C6 N5 C5 0.000(2) 9_565 .
C5 C6 N5 Eu1 180.000(1) 9_565 .
C6 C5 N5 C6 0.000(2) 9_565 .
C6 C5 N5 Eu1 180.000(1) 9_565 .
C1 N1 Eu1 O1 -0.4(19) . .
C1 N1 Eu1 O2 162(2) . .
C1 N1 Eu1 O2 -140.0(19) . 10
C1 N1 Eu1 O3 123.2(19) . .
C1 N1 Eu1 N3 72.9(19) . 16_556
C1 N1 Eu1 N3 19(2) . 7_455
C1 N1 Eu1 N1 -66(2) . 10
C1 N1 Eu1 N5 -115(2) . .
C6 N5 Eu1 O1 180.000(1) . .
C5 N5 Eu1 O1 0.000(2) . .
C6 N5 Eu1 O2 -44.25(18) . .
C5 N5 Eu1 O2 135.75(18) . .
C6 N5 Eu1 O2 44.25(18) . 10
C5 N5 Eu1 O2 -135.75(18) . 10
C6 N5 Eu1 O3 0.000(2) . .
C5 N5 Eu1 O3 180.000(2) . .
C6 N5 Eu1 N3 -105.8(3) . 16_556
C5 N5 Eu1 N3 74.2(3) . 16_556
C6 N5 Eu1 N3 105.8(3) . 7_455
C5 N5 Eu1 N3 -74.2(3) . 7_455
C6 N5 Eu1 N1 117.80(17) . 10
C5 N5 Eu1 N1 -62.20(17) . 10
C6 N5 Eu1 N1 -117.80(17) . .
C5 N5 Eu1 N1 62.20(17) . .
